data_4023521
loop_
_publ_author_name
'Fran\,cois-Didier Boyer'
'Xavier LeGoff'
'Issam Hanna'

_publ_contact_author_address
;Laboratoire DCPH
Ecole Polytechnique
Route de Saclay
F91128 Palaiseau
France
;
_publ_contact_author_email xavier-frederic.legoff@polytechnique.edu
_publ_contact_author_fax 330169334440
_publ_contact_author_name 'Xavier F. Le Goff'
_publ_contact_author_phone 330169334413
_publ_section_title
;
 Gold(I)-Catalyzed Cycloisomerization of 1,7- and 1,8-Enynes:
 Application to the Synthesis of a New Allocolchicinoid
;
_journal_name_full 'Journal of Organic Chemistry'
_journal_page_first 5163
_journal_page_last 5166
_journal_paper_doi 10.1021/jo800797c
_journal_volume 73
_journal_year 2008
_chemical_formula_moiety 'C21 H22 O5'
_chemical_formula_sum 'C21 H22 O5'
_chemical_formula_weight 354.39
_chemical_name_systematic
; 
 ? 
;
_space_group_IT_number 2
_symmetry_cell_setting triclinic
_symmetry_space_group_name_Hall '-P 1'
_symmetry_space_group_name_H-M 'P -1'
_atom_sites_solution_hydrogens geom
_atom_sites_solution_primary direct
_atom_sites_solution_secondary difmap
_audit_creation_date 2008-04-14
_audit_creation_method SHELXL-97
_cell_angle_alpha 101.076(1)
_cell_angle_beta 103.489(1)
_cell_angle_gamma 97.397(1)
_cell_formula_units_Z 2
_cell_length_a 7.295(1)
_cell_length_b 10.343(1)
_cell_length_c 12.380(1)
_cell_measurement_reflns_used 4396
_cell_measurement_temperature 150.0(1)
_cell_measurement_theta_max 30.034
_cell_measurement_theta_min 0.998
_cell_volume 876.55(16)
_computing_structure_refinement 'SHELXL-97 (Sheldrick, 1997)'
_computing_structure_solution 'SHELXS-97 (Sheldrick, 1990)'
_diffrn_ambient_temperature 150.0(1)
_diffrn_measured_fraction_theta_full 0.997
_diffrn_measured_fraction_theta_max 0.997
_diffrn_measurement_device_type KappaCCD
_diffrn_measurement_method 'phi and omega scans'
_diffrn_radiation_monochromator graphite
_diffrn_radiation_source 'fine-focus sealed tube'
_diffrn_radiation_type MoK\a
_diffrn_radiation_wavelength 0.71069
_diffrn_reflns_av_R_equivalents 0.0285
_diffrn_reflns_av_sigmaI/netI 0.0641
_diffrn_reflns_limit_h_max 9
_diffrn_reflns_limit_h_min -9
_diffrn_reflns_limit_k_max 12
_diffrn_reflns_limit_k_min -13
_diffrn_reflns_limit_l_max 16
_diffrn_reflns_limit_l_min -13
_diffrn_reflns_number 8471
_diffrn_reflns_theta_full 27.48
_diffrn_reflns_theta_max 27.48
_diffrn_reflns_theta_min 2.98
_exptl_absorpt_coefficient_mu 0.095
_exptl_absorpt_correction_T_max 0.9924
_exptl_absorpt_correction_T_min 0.9793
_exptl_absorpt_correction_type multi-scan
_exptl_crystal_colour Colorless
_exptl_crystal_density_diffrn 1.343
_exptl_crystal_density_method 'not measured'
_exptl_crystal_description Block
_exptl_crystal_F_000 376
_exptl_crystal_size_max 0.22
_exptl_crystal_size_mid 0.20
_exptl_crystal_size_min 0.08
_refine_diff_density_max 0.215
_refine_diff_density_min -0.356
_refine_diff_density_rms 0.047
_refine_ls_extinction_method none
_refine_ls_goodness_of_fit_ref 1.025
_refine_ls_hydrogen_treatment constr
_refine_ls_matrix_type full
_refine_ls_number_parameters 250
_refine_ls_number_reflns 4019
_refine_ls_number_restraints 0
_refine_ls_restrained_S_all 1.025
_refine_ls_R_factor_all 0.0957
_refine_ls_R_factor_gt 0.0505
_refine_ls_shift/su_max 0.000
_refine_ls_shift/su_mean 0.000
_refine_ls_structure_factor_coef Fsqd
_refine_ls_weighting_details 'calc w=1/[\s^2^(Fo^2^)+(0.0605P)^2^+0.0147P] where P=(Fo^2^+2Fc^2^)/3'
_refine_ls_weighting_scheme calc
_refine_ls_wR_factor_gt 0.1167
_refine_ls_wR_factor_ref 0.1336
_reflns_number_gt 2427
_reflns_number_total 4019
_reflns_threshold_expression >2sigma(I)
_cod_data_source_file jo800797c-File001.cif
_cod_data_source_block c21h22o5
_cod_depositor_comments
;
The following automatic conversions were performed:
'_symmetry_cell_setting' value 'Triclinic' changed to 'triclinic'
according to '/home/saulius/struct/CIF-dictionaries/cif_core.dic'
dictionary named 'cif_core.dic' version 2.4.1 from 2010-06-29.

Automatic conversion script
Id: cif_fix_enum 1527 2010-12-29 10:47:43Z saulius 
;
_cod_database_code 4023521

loop_
_symmetry_equiv_pos_as_xyz
'x, y, z'
'-x, -y, -z'

loop_
_atom_site_label
_atom_site_type_symbol
_atom_site_fract_x
_atom_site_fract_y
_atom_site_fract_z
_atom_site_U_iso_or_equiv
_atom_site_adp_type
_atom_site_occupancy
_atom_site_symmetry_multiplicity
_atom_site_calc_flag
_atom_site_refinement_flags
_atom_site_disorder_assembly
_atom_site_disorder_group
O1 O 0.30517(15) 0.07291(12) 0.09508(10) 0.0344(3) Uani 1 1 d . . .
O2 O 0.10173(14) 0.24367(12) -0.00851(10) 0.0365(3) Uani 1 1 d . . .
O3 O 0.23637(16) 0.51028(13) 0.04930(11) 0.0414(3) Uani 1 1 d . . .
O4 O 0.5712(2) -0.22740(15) 0.42348(13) 0.0626(4) Uani 1 1 d . . .
O5 O 0.3157(2) -0.13408(15) 0.36923(12) 0.0584(4) Uani 1 1 d . . .
C1 C 0.3767(2) 0.20825(17) 0.12307(14) 0.0293(4) Uani 1 1 d . . .
C2 C 0.2771(2) 0.29510(18) 0.06967(14) 0.0309(4) Uani 1 1 d . . .
C3 C 0.3478(2) 0.43237(19) 0.10293(15) 0.0330(4) Uani 1 1 d . . .
C4 C 0.5189(2) 0.48119(18) 0.18643(15) 0.0326(4) Uani 1 1 d . . .
H4 H 0.5682 0.5747 0.2078 0.039 Uiso 1 1 calc R . .
C4A C 0.6197(2) 0.39422(17) 0.23956(14) 0.0294(4) Uani 1 1 d . . .
C12 C 0.5494(2) 0.25633(17) 0.21005(14) 0.0275(4) Uani 1 1 d . . .
C13 C 0.2556(2) 0.00520(19) -0.02361(16) 0.0400(5) Uani 1 1 d . . .
H13A H 0.1219 0.0085 -0.0593 0.060 Uiso 1 1 calc R . .
H13B H 0.2714 -0.0884 -0.0302 0.060 Uiso 1 1 calc R . .
H13C H 0.3396 0.0494 -0.0621 0.060 Uiso 1 1 calc R . .
C14 C 0.0917(3) 0.2559(2) -0.12399(16) 0.0457(5) Uani 1 1 d . . .
H14A H 0.0962 0.3500 -0.1276 0.069 Uiso 1 1 calc R . .
H14B H -0.0284 0.2021 -0.1754 0.069 Uiso 1 1 calc R . .
H14C H 0.2004 0.2239 -0.1473 0.069 Uiso 1 1 calc R . .
C15 C 0.3126(3) 0.6493(2) 0.06970(18) 0.0431(5) Uani 1 1 d . . .
H15A H 0.3353 0.6910 0.1509 0.065 Uiso 1 1 calc R . .
H15B H 0.2211 0.6924 0.0240 0.065 Uiso 1 1 calc R . .
H15C H 0.4337 0.6602 0.0482 0.065 Uiso 1 1 calc R . .
C5 C 0.8129(2) 0.44952(17) 0.32515(15) 0.0337(4) Uani 1 1 d . . .
H5A H 0.8171 0.4163 0.3954 0.040 Uiso 1 1 calc R . .
H5B H 0.8329 0.5486 0.3459 0.040 Uiso 1 1 calc R . .
C6 C 0.9693(2) 0.40494(17) 0.27279(15) 0.0328(4) Uani 1 1 d . . .
H6 H 0.9964 0.4501 0.2122 0.039 Uiso 1 1 calc R . .
C7 C 0.9787(2) 0.25926(18) 0.25361(15) 0.0313(4) Uani 1 1 d . . .
H7 H 1.0133 0.2213 0.1820 0.038 Uiso 1 1 calc R . .
C7A C 0.8470(2) 0.16313(17) 0.28982(14) 0.0295(4) Uani 1 1 d . . .
C11A C 0.6479(2) 0.16080(17) 0.26835(14) 0.0273(4) Uani 1 1 d . . .
C16 C 1.1365(2) 0.35954(18) 0.34209(16) 0.0373(5) Uani 1 1 d . . .
H16A H 1.1434 0.3631 0.4235 0.045 Uiso 1 1 calc R . .
H16B H 1.2619 0.3783 0.3250 0.045 Uiso 1 1 calc R . .
C8 C 0.9259(2) 0.06783(19) 0.34224(15) 0.0370(5) Uani 1 1 d . . .
H8 H 1.0603 0.0703 0.3576 0.044 Uiso 1 1 calc R . .
C9 C 0.8138(3) -0.03027(19) 0.37249(16) 0.0416(5) Uani 1 1 d . A .
H9 H 0.8700 -0.0959 0.4061 0.050 Uiso 1 1 calc R . .
C10 C 0.6176(3) -0.03183(18) 0.35317(15) 0.0371(4) Uani 1 1 d . . .
C11 C 0.5379(2) 0.06343(18) 0.30319(14) 0.0326(4) Uani 1 1 d . A .
H11 H 0.4045 0.0630 0.2921 0.039 Uiso 1 1 calc R . .
C17 C 0.4892(4) -0.1357(2) 0.38369(18) 0.0647(7) Uani 1 1 d . A .
C18A C 0.4240(5) -0.3265(3) 0.4454(3) 0.0474(11) Uani 0.589(4) 1 d P A 1
H18A H 0.3749 -0.2828 0.5075 0.071 Uiso 0.589(4) 1 calc PR A 1
H18B H 0.4823 -0.4012 0.4669 0.071 Uiso 0.589(4) 1 calc PR A 1
H18C H 0.3182 -0.3603 0.3761 0.071 Uiso 0.589(4) 1 calc PR A 1
C18B C 0.2360(6) -0.2519(5) 0.4026(4) 0.0425(14) Uani 0.411(4) 1 d P A 2
H18D H 0.2567 -0.3327 0.3543 0.064 Uiso 0.411(4) 1 calc PR A 2
H18E H 0.0982 -0.2553 0.3932 0.064 Uiso 0.411(4) 1 calc PR A 2
H18F H 0.2993 -0.2472 0.4826 0.064 Uiso 0.411(4) 1 calc PR A 2

loop_
_atom_site_aniso_label
_atom_site_aniso_U_11
_atom_site_aniso_U_22
_atom_site_aniso_U_33
_atom_site_aniso_U_23
_atom_site_aniso_U_13
_atom_site_aniso_U_12
O1 0.0334(6) 0.0317(7) 0.0302(8) 0.0010(6) 0.0034(5) -0.0040(5)
O2 0.0251(6) 0.0492(8) 0.0310(8) 0.0063(6) 0.0036(5) 0.0035(5)
O3 0.0338(7) 0.0419(8) 0.0491(9) 0.0143(7) 0.0063(6) 0.0123(6)
O4 0.0867(11) 0.0402(10) 0.0572(11) 0.0191(8) 0.0169(8) -0.0098(8)
O5 0.0684(10) 0.0517(10) 0.0500(10) 0.0126(8) 0.0210(8) -0.0191(8)
C1 0.0265(8) 0.0304(10) 0.0289(10) 0.0023(8) 0.0102(7) -0.0005(7)
C2 0.0217(8) 0.0411(12) 0.0283(11) 0.0053(9) 0.0072(7) 0.0026(7)
C3 0.0278(9) 0.0400(12) 0.0344(11) 0.0095(9) 0.0114(8) 0.0102(8)
C4 0.0328(9) 0.0296(11) 0.0353(11) 0.0047(9) 0.0118(8) 0.0043(7)
C4A 0.0264(8) 0.0317(10) 0.0282(10) 0.0037(8) 0.0088(7) 0.0010(7)
C12 0.0251(8) 0.0303(10) 0.0269(10) 0.0050(8) 0.0096(7) 0.0018(7)
C13 0.0391(10) 0.0388(12) 0.0333(12) -0.0027(9) 0.0052(8) 0.0007(8)
C14 0.0384(10) 0.0632(15) 0.0313(12) 0.0083(10) 0.0035(8) 0.0087(9)
C15 0.0452(11) 0.0404(13) 0.0500(14) 0.0149(10) 0.0168(10) 0.0160(9)
C5 0.0365(10) 0.0276(10) 0.0310(11) 0.0033(8) 0.0041(8) -0.0015(7)
C6 0.0271(9) 0.0333(11) 0.0349(11) 0.0083(9) 0.0060(8) -0.0021(7)
C7 0.0254(8) 0.0356(11) 0.0305(11) 0.0060(9) 0.0062(7) 0.0011(7)
C7A 0.0307(9) 0.0314(10) 0.0219(10) 0.0014(8) 0.0050(7) 0.0006(7)
C11A 0.0294(9) 0.0275(10) 0.0205(9) 0.0003(8) 0.0054(7) -0.0006(7)
C16 0.0279(9) 0.0437(12) 0.0339(11) 0.0036(9) 0.0045(8) -0.0016(8)
C8 0.0360(9) 0.0382(12) 0.0330(12) 0.0081(9) 0.0021(8) 0.0063(8)
C9 0.0566(12) 0.0319(11) 0.0305(12) 0.0084(9) 0.0016(9) 0.0039(9)
C10 0.0513(11) 0.0306(11) 0.0227(11) 0.0026(8) 0.0070(8) -0.0061(8)
C11 0.0357(9) 0.0342(11) 0.0223(10) 0.0009(8) 0.0076(8) -0.0047(7)
C17 0.120(2) 0.0345(14) 0.0253(13) -0.0034(10) 0.0222(13) -0.0289(14)
C18A 0.059(2) 0.0318(19) 0.048(2) 0.0156(17) 0.0109(18) -0.0064(15)
C18B 0.049(3) 0.035(3) 0.037(3) 0.008(2) 0.011(2) -0.014(2)

loop_
_atom_type_symbol
_atom_type_description
_atom_type_scat_dispersion_real
_atom_type_scat_dispersion_imag
_atom_type_scat_source
C C 0.0033 0.0016 'International Tables Vol C Tables 4.2.6.8 and 6.1.1.4'
H H 0.0000 0.0000 'International Tables Vol C Tables 4.2.6.8 and 6.1.1.4'
O O 0.0106 0.0060 'International Tables Vol C Tables 4.2.6.8 and 6.1.1.4'

loop_
_geom_angle_atom_site_label_1
_geom_angle_atom_site_label_2
_geom_angle_atom_site_label_3
_geom_angle
_geom_angle_site_symmetry_1
_geom_angle_site_symmetry_3
_geom_angle_publ_flag
C1 O1 C13 117.55(13) . . ?
C2 O2 C14 115.54(13) . . ?
C3 O3 C15 117.83(14) . . ?
C17 O4 C18A 109.3(2) . . ?
C17 O5 C18B 106.1(2) . . ?
O1 C1 C2 120.61(15) . . ?
O1 C1 C12 117.96(14) . . ?
C2 C1 C12 121.39(16) . . ?
O2 C2 C3 121.31(15) . . ?
O2 C2 C1 118.82(16) . . ?
C3 C2 C1 119.64(15) . . ?
O3 C3 C4 124.64(17) . . ?
O3 C3 C2 115.54(15) . . ?
C4 C3 C2 119.82(15) . . ?
C3 C4 C4A 120.64(16) . . ?
C3 C4 H4 119.7 . . ?
C4A C4 H4 119.7 . . ?
C12 C4A C4 120.75(16) . . ?
C12 C4A C5 119.75(15) . . ?
C4 C4A C5 119.41(16) . . ?
C4A C12 C1 117.73(15) . . ?
C4A C12 C11A 122.44(15) . . ?
C1 C12 C11A 119.81(15) . . ?
O1 C13 H13A 109.5 . . ?
O1 C13 H13B 109.5 . . ?
H13A C13 H13B 109.5 . . ?
O1 C13 H13C 109.5 . . ?
H13A C13 H13C 109.5 . . ?
H13B C13 H13C 109.5 . . ?
O2 C14 H14A 109.5 . . ?
O2 C14 H14B 109.5 . . ?
H14A C14 H14B 109.5 . . ?
O2 C14 H14C 109.5 . . ?
H14A C14 H14C 109.5 . . ?
H14B C14 H14C 109.5 . . ?
O3 C15 H15A 109.5 . . ?
O3 C15 H15B 109.5 . . ?
H15A C15 H15B 109.5 . . ?
O3 C15 H15C 109.5 . . ?
H15A C15 H15C 109.5 . . ?
H15B C15 H15C 109.5 . . ?
C4A C5 C6 109.11(14) . . ?
C4A C5 H5A 109.9 . . ?
C6 C5 H5A 109.9 . . ?
C4A C5 H5B 109.9 . . ?
C6 C5 H5B 109.9 . . ?
H5A C5 H5B 108.3 . . ?
C7 C6 C16 60.37(11) . . ?
C7 C6 C5 116.69(14) . . ?
C16 C6 C5 120.80(15) . . ?
C7 C6 H6 115.8 . . ?
C16 C6 H6 115.8 . . ?
C5 C6 H6 115.8 . . ?
C6 C7 C7A 121.66(14) . . ?
C6 C7 C16 60.14(12) . . ?
C7A C7 C16 119.95(15) . . ?
C6 C7 H7 114.8 . . ?
C7A C7 H7 114.8 . . ?
C16 C7 H7 114.8 . . ?
C8 C7A C11A 119.22(15) . . ?
C8 C7A C7 117.52(14) . . ?
C11A C7A C7 123.18(15) . . ?
C11 C11A C7A 118.11(15) . . ?
C11 C11A C12 118.71(14) . . ?
C7A C11A C12 123.18(14) . . ?
C6 C16 C7 59.49(11) . . ?
C6 C16 H16A 117.8 . . ?
C7 C16 H16A 117.8 . . ?
C6 C16 H16B 117.8 . . ?
C7 C16 H16B 117.8 . . ?
H16A C16 H16B 115.0 . . ?
C9 C8 C7A 121.74(16) . . ?
C9 C8 H8 119.1 . . ?
C7A C8 H8 119.1 . . ?
C8 C9 C10 119.32(17) . . ?
C8 C9 H9 120.3 . . ?
C10 C9 H9 120.3 . . ?
C11 C10 C9 119.58(16) . . ?
C11 C10 C17 118.7(2) . . ?
C9 C10 C17 121.7(2) . . ?
C10 C11 C11A 121.98(16) . . ?
C10 C11 H11 119.0 . . ?
C11A C11 H11 119.0 . . ?
O5 C17 O4 123.15(19) . . ?
O5 C17 C10 121.3(2) . . ?
O4 C17 C10 115.6(2) . . ?
O4 C18A H18A 109.5 . . ?
O4 C18A H18B 109.5 . . ?
O4 C18A H18C 109.5 . . ?
O5 C18B H18D 109.5 . . ?
O5 C18B H18E 109.5 . . ?
H18D C18B H18E 109.5 . . ?
O5 C18B H18F 109.5 . . ?
H18D C18B H18F 109.5 . . ?
H18E C18B H18F 109.5 . . ?

loop_
_geom_bond_atom_site_label_1
_geom_bond_atom_site_label_2
_geom_bond_distance
_geom_bond_site_symmetry_2
_geom_bond_publ_flag
O1 C1 1.376(2) . ?
O1 C13 1.439(2) . ?
O2 C2 1.3806(19) . ?
O2 C14 1.445(2) . ?
O3 C3 1.3688(19) . ?
O3 C15 1.425(2) . ?
O4 C17 1.300(3) . ?
O4 C18A 1.495(3) . ?
O5 C17 1.239(3) . ?
O5 C18B 1.455(4) . ?
C1 C2 1.394(2) . ?
C1 C12 1.412(2) . ?
C2 C3 1.393(2) . ?
C3 C4 1.384(2) . ?
C4 C4A 1.398(2) . ?
C4 H4 0.9500 . ?
C4A C12 1.398(2) . ?
C4A C5 1.516(2) . ?
C12 C11A 1.493(2) . ?
C13 H13A 0.9800 . ?
C13 H13B 0.9800 . ?
C13 H13C 0.9800 . ?
C14 H14A 0.9800 . ?
C14 H14B 0.9800 . ?
C14 H14C 0.9800 . ?
C15 H15A 0.9800 . ?
C15 H15B 0.9800 . ?
C15 H15C 0.9800 . ?
C5 C6 1.517(2) . ?
C5 H5A 0.9900 . ?
C5 H5B 0.9900 . ?
C6 C7 1.493(2) . ?
C6 C16 1.503(2) . ?
C6 H6 1.0000 . ?
C7 C7A 1.496(2) . ?
C7 C16 1.506(2) . ?
C7 H7 1.0000 . ?
C7A C8 1.394(2) . ?
C7A C11A 1.410(2) . ?
C11A C11 1.402(2) . ?
C16 H16A 0.9900 . ?
C16 H16B 0.9900 . ?
C8 C9 1.384(2) . ?
C8 H8 0.9500 . ?
C9 C10 1.392(2) . ?
C9 H9 0.9500 . ?
C10 C11 1.381(2) . ?
C10 C17 1.495(3) . ?
C11 H11 0.9500 . ?
C18A H18A 0.9800 . ?
C18A H18B 0.9800 . ?
C18A H18C 0.9800 . ?
C18B H18D 0.9800 . ?
C18B H18E 0.9800 . ?
C18B H18F 0.9800 . ?
